data_2227702
loop_
_publ_author_name
'Li, Xia'
'Du, Ling-Zhi'
'Wu, Ben-Lai'
'Zhang, Hong-Yun'

_publ_section_title
;
 <i>trans</i>-Diaquabis[5-carboxy-4-carboxylato-2-(4-pyridinio)-1<i>H</i>-imidazol-1-ido-\k^2^<i>N</i>^3^,<i>O</i>^4^]zinc(II)
;
_journal_coeditor_code JH2196
_journal_issue 9
_journal_name_full 'Acta Crystallographica Section E'
_journal_page_first m1178
_journal_page_last m1179
_journal_paper_doi 10.1107/S1600536810031855
_journal_volume 66
_journal_year 2010
_chemical_formula_iupac '[Zn (C10 H6 N3 O4)2 (H2 O)2]'
_chemical_formula_moiety 'C20 H16 N6 O10 Zn'
_chemical_formula_sum 'C20 H16 N6 O10 Zn'
_chemical_formula_weight 565.76
_chemical_name_systematic
;
<i>trans</i>-Diaquabis[5-carboxy-4-carboxylato-2-(4-pyridinio)-1<i>H</i>-
imidazol-1-ido-\k^2^<i>N</i>^3^,<i>O</i>^4^]zinc(II)
;
_space_group_IT_number 15
_symmetry_cell_setting monoclinic
_symmetry_space_group_name_Hall '-C 2yc'
_symmetry_space_group_name_H-M 'C 1 2/c 1'
_atom_sites_solution_hydrogens geom
_atom_sites_solution_primary direct
_atom_sites_solution_secondary difmap
_audit_creation_method SHELXL-97
_cell_angle_alpha 90.00
_cell_angle_beta 97.0080(10)
_cell_angle_gamma 90.00
_cell_formula_units_Z 4
_cell_length_a 7.4138(9)
_cell_length_b 20.204(3)
_cell_length_c 13.4778(17)
_cell_measurement_temperature 173(2)
_cell_measurement_theta_max 28.30
_cell_measurement_theta_min 2.53
_cell_volume 2003.7(5)
_computing_cell_refinement 'CrystalClear (Rigaku, 2000)'
_computing_data_collection 'CrystalClear (Rigaku, 2000)'
_computing_data_reduction 'CrystalClear (Rigaku, 2000)'
_computing_molecular_graphics 'SHELXL97 (Sheldrick, 2008)'
_computing_publication_material 'SHELXTL (Sheldrick, 2008)'
_computing_structure_refinement 'SHELXL97 (Sheldrick, 2008)'
_computing_structure_solution 'SHELXS97 (Sheldrick, 2008)'
_diffrn_ambient_temperature 173(2)
_diffrn_measured_fraction_theta_full 0.996
_diffrn_measured_fraction_theta_max 0.996
_diffrn_measurement_device_type 'Rigaku Mercury CCD'
_diffrn_measurement_method '\w scan'
_diffrn_radiation_monochromator graphite
_diffrn_radiation_source 'fine-focus sealed tube'
_diffrn_radiation_type MoK\a
_diffrn_radiation_wavelength 0.71073
_diffrn_reflns_av_R_equivalents 0.0308
_diffrn_reflns_av_sigmaI/netI 0.0299
_diffrn_reflns_limit_h_max 9
_diffrn_reflns_limit_h_min -9
_diffrn_reflns_limit_k_max 26
_diffrn_reflns_limit_k_min -26
_diffrn_reflns_limit_l_max 17
_diffrn_reflns_limit_l_min -17
_diffrn_reflns_number 9235
_diffrn_reflns_theta_full 28.30
_diffrn_reflns_theta_max 28.30
_diffrn_reflns_theta_min 2.53
_exptl_absorpt_coefficient_mu 1.306
_exptl_absorpt_correction_T_max 0.878
_exptl_absorpt_correction_T_min 0.754
_exptl_absorpt_correction_type multi-scan
_exptl_absorpt_process_details '(CrystalClear; Rigaku, 2000)'
_exptl_crystal_colour colorless
_exptl_crystal_density_diffrn 1.875
_exptl_crystal_density_method 'not measured'
_exptl_crystal_description Block
_exptl_crystal_F_000 1152
_exptl_crystal_size_max 0.265
_exptl_crystal_size_mid 0.170
_exptl_crystal_size_min 0.095
_refine_diff_density_max 0.341
_refine_diff_density_min -0.370
_refine_ls_extinction_method none
_refine_ls_goodness_of_fit_ref 1.035
_refine_ls_hydrogen_treatment mixed
_refine_ls_matrix_type full
_refine_ls_number_parameters 178
_refine_ls_number_reflns 2488
_refine_ls_number_restraints 1
_refine_ls_restrained_S_all 1.035
_refine_ls_R_factor_all 0.0445
_refine_ls_R_factor_gt 0.0311
_refine_ls_shift/su_max 0.000
_refine_ls_shift/su_mean 0.000
_refine_ls_structure_factor_coef Fsqd
_refine_ls_weighting_details 'calc w=1/[\s^2^(Fo^2^)+(0.0453P)^2^+2.1588P] where P=(Fo^2^+2Fc^2^)/3'
_refine_ls_weighting_scheme calc
_refine_ls_wR_factor_gt 0.0826
_refine_ls_wR_factor_ref 0.0900
_reflns_number_gt 1957
_reflns_number_total 2488
_reflns_threshold_expression I>2sigma(I)
_cod_data_source_file jh2196.cif
_cod_data_source_block I
_cod_original_cell_volume 2003.7(4)
_cod_original_sg_symbol_H-M 'C 2/c'
_cod_database_code 2227702
_cod_database_fobs_code 2227702

loop_
_symmetry_equiv_pos_as_xyz
'x, y, z'
'-x, y, -z+1/2'
'x+1/2, y+1/2, z'
'-x+1/2, y+1/2, -z+1/2'
'-x, -y, -z'
'x, -y, z-1/2'
'-x+1/2, -y+1/2, -z'
'x+1/2, -y+1/2, z-1/2'

loop_
_atom_site_type_symbol
_atom_site_label
_atom_site_fract_x
_atom_site_fract_y
_atom_site_fract_z
_atom_site_U_iso_or_equiv
_atom_site_adp_type
_atom_site_calc_flag
_atom_site_refinement_flags
_atom_site_occupancy
_atom_site_disorder_assembly
_atom_site_disorder_group
Zn Zn1 0.2500 0.2500 0.5000 0.02158(12) Uani d S 1 . .
O O1 0.1031(3) 0.21527(11) 0.36331(14) 0.0405(5) Uani d . 1 . .
N N1 -0.0003(2) 0.26283(8) 0.56460(13) 0.0181(3) Uani d . 1 . .
C C1 0.0872(3) 0.37351(10) 0.51444(16) 0.0230(4) Uani d . 1 . .
O O2 0.1956(2) 0.34788(7) 0.46161(13) 0.0296(4) Uani d . 1 . .
N N2 -0.2095(2) 0.28420(8) 0.67035(13) 0.0204(4) Uani d . 1 . .
C C2 -0.2007(3) 0.40644(10) 0.68011(17) 0.0239(4) Uani d . 1 . .
O O3 0.0612(2) 0.43586(7) 0.51721(13) 0.0355(4) Uani d . 1 . .
N N3 -0.2067(3) 0.03644(9) 0.68078(15) 0.0283(4) Uani d . 1 . .
H H3 -0.2203 -0.0056 0.6953 0.034 Uiso calc R 1 . .
C C3 -0.0184(3) 0.32960(9) 0.57348(15) 0.0184(4) Uani d . 1 . .
O O4 -0.1528(3) 0.46001(7) 0.63823(14) 0.0368(4) Uani d D 1 . .
C C4 -0.1451(3) 0.34251(9) 0.63948(15) 0.0192(4) Uani d . 1 . .
O O5 -0.2869(2) 0.40756(8) 0.75300(12) 0.0322(4) Uani d . 1 . .
C C5 -0.1194(3) 0.23786(9) 0.62332(15) 0.0184(4) Uani d . 1 . .
C C6 -0.1542(3) 0.16745(9) 0.63892(15) 0.0180(4) Uani d . 1 . .
C C7 -0.2469(3) 0.14843(10) 0.71861(17) 0.0250(5) Uani d . 1 . .
H H7 -0.2949 0.1811 0.7587 0.030 Uiso calc R 1 . .
C C8 -0.2687(3) 0.08256(11) 0.73901(17) 0.0278(5) Uani d . 1 . .
H H8 -0.3279 0.0698 0.7946 0.033 Uiso calc R 1 . .
C C9 -0.1247(3) 0.05237(11) 0.60116(18) 0.0311(5) Uani d . 1 . .
H H9 -0.0866 0.0184 0.5597 0.037 Uiso calc R 1 . .
C C10 -0.0947(3) 0.11772(10) 0.57857(17) 0.0251(5) Uani d . 1 . .
H H10 -0.0343 0.1288 0.5226 0.030 Uiso calc R 1 . .
H H1B -0.008(4) 0.2148(13) 0.353(2) 0.030 Uiso d . 1 . .
H H1A 0.135(4) 0.1903(13) 0.324(2) 0.030 Uiso d . 1 . .
H H4A -0.080(3) 0.4538(12) 0.5916(16) 0.030 Uiso d D 1 . .

loop_
_atom_site_aniso_label
_atom_site_aniso_U_11
_atom_site_aniso_U_22
_atom_site_aniso_U_33
_atom_site_aniso_U_12
_atom_site_aniso_U_13
_atom_site_aniso_U_23
Zn1 0.0248(2) 0.01734(18) 0.0245(2) 0.00358(13) 0.01053(13) 0.00102(13)
O1 0.0245(9) 0.0669(14) 0.0305(10) 0.0044(9) 0.0054(8) -0.0200(9)
N1 0.0208(8) 0.0139(8) 0.0206(8) 0.0008(6) 0.0066(7) 0.0011(6)
C1 0.0266(11) 0.0175(10) 0.0261(11) 0.0015(8) 0.0088(9) 0.0026(8)
O2 0.0361(9) 0.0201(7) 0.0366(9) 0.0046(7) 0.0203(7) 0.0067(7)
N2 0.0216(9) 0.0161(8) 0.0250(9) -0.0002(7) 0.0085(7) -0.0004(7)
C2 0.0263(11) 0.0184(10) 0.0280(11) 0.0016(8) 0.0077(9) -0.0012(8)
O3 0.0493(11) 0.0144(7) 0.0482(11) 0.0022(7) 0.0275(9) 0.0071(7)
N3 0.0356(11) 0.0140(8) 0.0359(11) -0.0042(7) 0.0074(8) 0.0035(7)
C3 0.0209(10) 0.0140(9) 0.0212(10) 0.0006(7) 0.0063(8) 0.0004(7)
O4 0.0576(12) 0.0155(7) 0.0430(10) 0.0036(7) 0.0291(9) -0.0001(7)
C4 0.0222(10) 0.0144(9) 0.0220(10) 0.0007(7) 0.0062(8) 0.0013(7)
O5 0.0417(10) 0.0220(8) 0.0370(9) 0.0018(7) 0.0215(8) -0.0053(7)
C5 0.0204(10) 0.0153(9) 0.0199(10) -0.0008(7) 0.0045(8) 0.0015(7)
C6 0.0186(10) 0.0145(9) 0.0213(10) -0.0013(7) 0.0034(8) 0.0016(7)
C7 0.0309(12) 0.0183(10) 0.0275(11) -0.0017(8) 0.0101(9) -0.0008(8)
C8 0.0324(12) 0.0239(11) 0.0287(12) -0.0055(9) 0.0109(10) 0.0054(9)
C9 0.0411(14) 0.0190(10) 0.0353(13) -0.0016(9) 0.0137(10) -0.0037(9)
C10 0.0312(12) 0.0195(10) 0.0266(11) -0.0023(8) 0.0115(9) -0.0011(8)

loop_
_atom_type_symbol
_atom_type_description
_atom_type_scat_dispersion_real
_atom_type_scat_dispersion_imag
_atom_type_scat_source
C C 0.0033 0.0016 'International Tables Vol C Tables 4.2.6.8 and 6.1.1.4'
H H 0.0000 0.0000 'International Tables Vol C Tables 4.2.6.8 and 6.1.1.4'
N N 0.0061 0.0033 'International Tables Vol C Tables 4.2.6.8 and 6.1.1.4'
O O 0.0106 0.0060 'International Tables Vol C Tables 4.2.6.8 and 6.1.1.4'
Zn Zn 0.2839 1.4301 'International Tables Vol C Tables 4.2.6.8 and 6.1.1.4'

loop_
_geom_angle_atom_site_label_1
_geom_angle_atom_site_label_2
_geom_angle_atom_site_label_3
_geom_angle_site_symmetry_1
_geom_angle_site_symmetry_3
_geom_angle
_geom_angle_publ_flag
O2 Zn1 O2 . 7_556 180.0 ?
O2 Zn1 O1 . . 92.00(8) ?
O2 Zn1 O1 7_556 . 88.00(8) ?
O2 Zn1 O1 . 7_556 88.00(8) ?
O2 Zn1 O1 7_556 7_556 92.00(8) ?
O1 Zn1 O1 . 7_556 180.0 ?
O2 Zn1 N1 . 7_556 99.47(6) ?
O2 Zn1 N1 7_556 7_556 80.53(6) ?
O1 Zn1 N1 . 7_556 89.17(7) ?
O1 Zn1 N1 7_556 7_556 90.83(7) ?
O2 Zn1 N1 . . 80.53(6) ?
O2 Zn1 N1 7_556 . 99.47(6) ?
O1 Zn1 N1 . . 90.83(7) ?
O1 Zn1 N1 7_556 . 89.17(7) ?
N1 Zn1 N1 7_556 . 180.0 ?
Zn1 O1 H1B . . 123.2(19) ?
Zn1 O1 H1A . . 129(2) ?
H1B O1 H1A . . 105(3) ?
C5 N1 C3 . . 103.85(16) ?
C5 N1 Zn1 . . 147.69(13) ?
C3 N1 Zn1 . . 104.67(12) ?
O2 C1 O3 . . 122.40(19) ?
O2 C1 C3 . . 118.55(18) ?
O3 C1 C3 . . 119.02(18) ?
C1 O2 Zn1 . . 111.87(13) ?
C5 N2 C4 . . 104.20(17) ?
O5 C2 O4 . . 121.93(19) ?
O5 C2 C4 . . 120.28(19) ?
O4 C2 C4 . . 117.77(19) ?
C9 N3 C8 . . 121.80(19) ?
C9 N3 H3 . . 119.1 ?
C8 N3 H3 . . 119.1 ?
N1 C3 C4 . . 108.82(17) ?
N1 C3 C1 . . 118.85(17) ?
C4 C3 C1 . . 132.32(18) ?
C2 O4 H4A . . 114.6(16) ?
N2 C4 C3 . . 108.85(17) ?
N2 C4 C2 . . 121.34(18) ?
C3 C4 C2 . . 129.67(18) ?
N1 C5 N2 . . 114.27(17) ?
N1 C5 C6 . . 125.79(18) ?
N2 C5 C6 . . 119.94(18) ?
C7 C6 C10 . . 117.99(18) ?
C7 C6 C5 . . 119.26(18) ?
C10 C6 C5 . . 122.73(18) ?
C8 C7 C6 . . 120.1(2) ?
C8 C7 H7 . . 120.0 ?
C6 C7 H7 . . 120.0 ?
N3 C8 C7 . . 120.1(2) ?
N3 C8 H8 . . 119.9 ?
C7 C8 H8 . . 119.9 ?
N3 C9 C10 . . 120.6(2) ?
N3 C9 H9 . . 119.7 ?
C10 C9 H9 . . 119.7 ?
C9 C10 C6 . . 119.3(2) ?
C9 C10 H10 . . 120.4 ?
C6 C10 H10 . . 120.4 ?

loop_
_geom_bond_atom_site_label_1
_geom_bond_atom_site_label_2
_geom_bond_site_symmetry_2
_geom_bond_distance
_geom_bond_publ_flag
Zn1 O2 . 2.0713(15) yes
Zn1 O2 7_556 2.0713(15) ?
Zn1 O1 . 2.1407(18) yes
Zn1 O1 7_556 2.1407(18) ?
Zn1 N1 7_556 2.1592(17) ?
Zn1 N1 . 2.1592(17) yes
O1 H1B . 0.82(3) ?
O1 H1A . 0.78(3) ?
N1 C5 . 1.353(3) ?
N1 C3 . 1.362(2) ?
C1 O2 . 1.249(3) ?
C1 O3 . 1.276(2) ?
C1 C3 . 1.478(3) ?
N2 C5 . 1.352(3) ?
N2 C4 . 1.355(2) ?
C2 O5 . 1.236(3) ?
C2 O4 . 1.290(3) ?
C2 C4 . 1.481(3) ?
N3 C9 . 1.336(3) ?
N3 C8 . 1.335(3) ?
N3 H3 . 0.8800 ?
C3 C4 . 1.395(3) ?
O4 H4A . 0.885(16) ?
C5 C6 . 1.466(2) ?
C6 C7 . 1.398(3) ?
C6 C10 . 1.397(3) ?
C7 C8 . 1.372(3) ?
C7 H7 . 0.9500 ?
C8 H8 . 0.9500 ?
C9 C10 . 1.379(3) ?
C9 H9 . 0.9500 ?
C10 H10 . 0.9500 ?

loop_
_geom_hbond_atom_site_label_D
_geom_hbond_atom_site_label_H
_geom_hbond_atom_site_label_A
_geom_hbond_site_symmetry_A
_geom_hbond_distance_DH
_geom_hbond_distance_HA
_geom_hbond_distance_DA
_geom_hbond_angle_DHA
O1 H1B N2 7_456 0.82(3) 2.08(3) 2.898(3) 178(3)
N3 H3 O5 4_446 0.88 1.89 2.755(2) 168.8
O4 H4A O3 . 0.885(16) 1.578(17) 2.459(2) 173(3)

loop_
_geom_torsion_atom_site_label_1
_geom_torsion_atom_site_label_2
_geom_torsion_atom_site_label_3
_geom_torsion_atom_site_label_4
_geom_torsion_site_symmetry_1
_geom_torsion_site_symmetry_2
_geom_torsion_site_symmetry_3
_geom_torsion_site_symmetry_4
_geom_torsion
_geom_torsion_publ_flag
O2 Zn1 N1 C5 . . . . -170.7(3) ?
O2 Zn1 N1 C5 7_556 . . . 9.3(3) ?
O1 Zn1 N1 C5 . . . . 97.4(3) ?
O1 Zn1 N1 C5 7_556 . . . -82.6(3) ?
N1 Zn1 N1 C5 7_556 . . . 37(16) ?
O2 Zn1 N1 C3 . . . . -19.40(13) ?
O2 Zn1 N1 C3 7_556 . . . 160.60(13) ?
O1 Zn1 N1 C3 . . . . -111.28(14) ?
O1 Zn1 N1 C3 7_556 . . . 68.72(14) ?
N1 Zn1 N1 C3 7_556 . . . -17E1(10) ?
O3 C1 O2 Zn1 . . . . 166.35(18) ?
C3 C1 O2 Zn1 . . . . -15.4(3) ?
O2 Zn1 O2 C1 7_556 . . . 2E1(10) ?
O1 Zn1 O2 C1 . . . . 110.06(17) ?
O1 Zn1 O2 C1 7_556 . . . -69.94(17) ?
N1 Zn1 O2 C1 7_556 . . . -160.45(16) ?
N1 Zn1 O2 C1 . . . . 19.55(16) ?
C5 N1 C3 C4 . . . . 1.5(2) ?
Zn1 N1 C3 C4 . . . . -163.20(14) ?
C5 N1 C3 C1 . . . . -177.10(19) ?
Zn1 N1 C3 C1 . . . . 18.2(2) ?
O2 C1 C3 N1 . . . . -3.1(3) ?
O3 C1 C3 N1 . . . . 175.2(2) ?
O2 C1 C3 C4 . . . . 178.8(2) ?
O3 C1 C3 C4 . . . . -3.0(4) ?
C5 N2 C4 C3 . . . . 0.6(2) ?
C5 N2 C4 C2 . . . . -175.55(19) ?
N1 C3 C4 N2 . . . . -1.3(2) ?
C1 C3 C4 N2 . . . . 177.0(2) ?
N1 C3 C4 C2 . . . . 174.4(2) ?
C1 C3 C4 C2 . . . . -7.3(4) ?
O5 C2 C4 N2 . . . . 10.2(3) ?
O4 C2 C4 N2 . . . . -171.3(2) ?
O5 C2 C4 C3 . . . . -165.1(2) ?
O4 C2 C4 C3 . . . . 13.5(4) ?
C3 N1 C5 N2 . . . . -1.2(2) ?
Zn1 N1 C5 N2 . . . . 150.2(2) ?
C3 N1 C5 C6 . . . . 179.3(2) ?
Zn1 N1 C5 C6 . . . . -29.3(4) ?
C4 N2 C5 N1 . . . . 0.4(2) ?
C4 N2 C5 C6 . . . . 179.97(19) ?
N1 C5 C6 C7 . . . . 164.9(2) ?
N2 C5 C6 C7 . . . . -14.7(3) ?
N1 C5 C6 C10 . . . . -13.6(3) ?
N2 C5 C6 C10 . . . . 166.9(2) ?
C10 C6 C7 C8 . . . . 3.5(3) ?
C5 C6 C7 C8 . . . . -175.1(2) ?
C9 N3 C8 C7 . . . . -0.8(4) ?
C6 C7 C8 N3 . . . . -2.2(3) ?
C8 N3 C9 C10 . . . . 2.6(4) ?
N3 C9 C10 C6 . . . . -1.2(4) ?
C7 C6 C10 C9 . . . . -1.8(3) ?
C5 C6 C10 C9 . . . . 176.7(2) ?
